data_4061761
_journal_name_full Organometallics
_journal_paper_doi 10.1021/om050625b
_journal_year 2005
_chemical_formula_sum 'C60 H90 Fe N4 O'
_chemical_formula_weight 939.21
_space_group_IT_number 7
_symmetry_cell_setting monoclinic
_symmetry_space_group_name_Hall 'P -2yac'
_symmetry_space_group_name_H-M 'P 1 n 1'
_cell_angle_alpha 90.00
_cell_angle_beta 94.036(6)
_cell_angle_gamma 90.00
_cell_formula_units_Z 2
_cell_length_a 13.241(3)
_cell_length_b 12.013(3)
_cell_length_c 17.175(4)
_cell_measurement_temperature 173(2)
_cell_volume 2725.2(10)
_diffrn_ambient_temperature 173(2)
_exptl_crystal_density_diffrn 1.145
_cod_depositor_comments
;
The following automatic conversions were performed:
'_symmetry_cell_setting' value 'Monoclinic' changed to 'monoclinic'
according to '/home/saulius/struct/CIF-dictionaries/cif_core.dic'
dictionary named 'cif_core.dic' version 2.4.1 from 2010-06-29.

Automatic conversion script
Id: cif_fix_enum 1527 2010-12-29 10:47:43Z saulius 
;
_cod_original_sg_symbol_H-M 'P 2/n'
_cod_database_code 4061761

loop_
_symmetry_equiv_pos_as_xyz
'x, y, z'
'x+1/2, -y, z+1/2'

loop_
_atom_site_label
_atom_site_type_symbol
_atom_site_fract_x
_atom_site_fract_y
_atom_site_fract_z
_atom_site_U_iso_or_equiv
_atom_site_adp_type
_atom_site_occupancy
_atom_site_symmetry_multiplicity
_atom_site_calc_flag
_atom_site_refinement_flags
_atom_site_disorder_assembly
_atom_site_disorder_group
Fe1 Fe 0.76381(17) 0.70509(4) 0.51759(14) 0.01967(16) Uani 1 1 d U . .
N1 N 0.6801(7) 0.6290(7) 0.5952(5) 0.0253(19) Uani 1 1 d U . .
N2 N 0.8426(6) 0.7566(8) 0.6137(5) 0.0281(19) Uani 1 1 d U . .
N3 N 0.6880(5) 0.7565(7) 0.4150(5) 0.0129(15) Uani 1 1 d U . .
N4 N 0.8497(6) 0.6273(6) 0.4368(5) 0.0180(17) Uani 1 1 d U . .
C1 C 0.7105(9) 0.5430(9) 0.7295(7) 0.034(3) Uani 1 1 d U . .
H1A H 0.7697 0.4979 0.7464 0.051 Uiso 1 1 calc R . .
H1B H 0.6544 0.4940 0.7115 0.051 Uiso 1 1 calc R . .
H1C H 0.6904 0.5881 0.7733 0.051 Uiso 1 1 calc R . .
C2 C 0.7365(8) 0.6183(8) 0.6637(6) 0.020(2) Uani 1 1 d U . .
C3 C 0.8165(8) 0.6872(8) 0.6770(6) 0.025(2) Uani 1 1 d U . .
C4 C 0.8785(8) 0.6932(10) 0.7533(6) 0.035(3) Uani 1 1 d U . .
H4A H 0.8335 0.6991 0.7960 0.053 Uiso 1 1 calc R . .
H4B H 0.9227 0.7586 0.7536 0.053 Uiso 1 1 calc R . .
H4C H 0.9199 0.6258 0.7602 0.053 Uiso 1 1 calc R . .
C5 C 0.5777(8) 0.5857(9) 0.5948(7) 0.024(2) Uani 1 1 d U . .
C6 C 0.5122(8) 0.6322(8) 0.6424(6) 0.025(2) Uani 1 1 d U . .
C7 C 0.4089(8) 0.5964(8) 0.6428(7) 0.026(2) Uani 1 1 d U . .
C8 C 0.3800(8) 0.5104(10) 0.5914(7) 0.033(3) Uani 1 1 d U . .
H8A H 0.3126 0.4832 0.5912 0.040 Uiso 1 1 calc R . .
C9 C 0.4394(8) 0.4660(9) 0.5445(7) 0.036(3) Uani 1 1 d U . .
H9A H 0.4138 0.4112 0.5084 0.044 Uiso 1 1 calc R . .
C10 C 0.5428(8) 0.4972(10) 0.5453(6) 0.027(2) Uani 1 1 d U . .
C11 C 0.6139(9) 0.4363(9) 0.4966(7) 0.033(3) Uani 1 1 d U . .
C12 C 0.5742(10) 0.4353(10) 0.4075(7) 0.053(3) Uani 1 1 d U . .
H12A H 0.5232 0.3767 0.3986 0.080 Uiso 1 1 calc R . .
H12B H 0.6309 0.4211 0.3751 0.080 Uiso 1 1 calc R . .
H12C H 0.5438 0.5077 0.3935 0.080 Uiso 1 1 calc R . .
C13 C 0.6331(12) 0.3163(10) 0.5262(9) 0.080(4) Uani 1 1 d U . .
H13A H 0.6435 0.3167 0.5832 0.119 Uiso 1 1 calc R . .
H13B H 0.6935 0.2864 0.5038 0.119 Uiso 1 1 calc R . .
H13C H 0.5745 0.2697 0.5103 0.119 Uiso 1 1 calc R . .
C14 C 0.5360(8) 0.7366(9) 0.6997(7) 0.032(3) Uani 1 1 d U . .
C15 C 0.4823(9) 0.8437(10) 0.6650(8) 0.054(3) Uani 1 1 d U . .
H15A H 0.4089 0.8317 0.6600 0.082 Uiso 1 1 calc R . .
H15B H 0.5065 0.8595 0.6136 0.082 Uiso 1 1 calc R . .
H15C H 0.4979 0.9069 0.6999 0.082 Uiso 1 1 calc R . .
C16 C 0.5036(8) 0.7135(11) 0.7797(7) 0.043(3) Uani 1 1 d U . .
H16A H 0.5305 0.7713 0.8157 0.065 Uiso 1 1 calc R . .
H16B H 0.5296 0.6407 0.7974 0.065 Uiso 1 1 calc R . .
H16C H 0.4295 0.7133 0.7786 0.065 Uiso 1 1 calc R . .
C17 C 0.9044(8) 0.8534(8) 0.6305(6) 0.022(2) Uani 1 1 d U . .
C18 C 1.0135(8) 0.8518(9) 0.6298(7) 0.031(2) Uani 1 1 d U . .
C19 C 1.0626(9) 0.9506(11) 0.6424(8) 0.042(3) Uani 1 1 d U . .
C20 C 1.0142(10) 1.0470(11) 0.6544(8) 0.046(3) Uani 1 1 d U . .
H20A H 1.0516 1.1144 0.6604 0.055 Uiso 1 1 calc R . .
C21 C 0.9165(9) 1.0481(10) 0.6577(8) 0.037(3) Uani 1 1 d U . .
H21A H 0.8856 1.1163 0.6708 0.045 Uiso 1 1 calc R . .
C22 C 0.8545(8) 0.9570(8) 0.6435(7) 0.027(2) Uani 1 1 d U . .
C23 C 0.7405(9) 0.9585(10) 0.6570(7) 0.036(3) Uani 1 1 d U . .
C24 C 0.6870(10) 1.0437(10) 0.6065(9) 0.071(4) Uani 1 1 d U . .
H24A H 0.7189 1.1165 0.6161 0.107 Uiso 1 1 calc R . .
H24B H 0.6158 1.0475 0.6186 0.107 Uiso 1 1 calc R . .
H24C H 0.6909 1.0234 0.5515 0.107 Uiso 1 1 calc R . .
C25 C 0.7268(10) 0.9685(9) 0.7459(7) 0.063(3) Uani 1 1 d U . .
H25A H 0.7629 0.9076 0.7737 0.095 Uiso 1 1 calc R . .
H25B H 0.6546 0.9643 0.7549 0.095 Uiso 1 1 calc R . .
H25C H 0.7541 1.0399 0.7652 0.095 Uiso 1 1 calc R . .
C26 C 1.0693(8) 0.7450(11) 0.6230(8) 0.042(3) Uani 1 1 d U . .
H26A H 1.0196 0.6911 0.5978 0.050 Uiso 1 1 calc R . .
C27 C 1.1119(10) 0.6916(11) 0.6918(8) 0.088(4) Uani 1 1 d U . .
H27A H 1.1621 0.7408 0.7186 0.132 Uiso 1 1 calc R . .
H27B H 1.1448 0.6221 0.6775 0.132 Uiso 1 1 calc R . .
H27C H 1.0582 0.6751 0.7265 0.132 Uiso 1 1 calc R . .
C28 C 1.1540(9) 0.7563(11) 0.5676(7) 0.059(4) Uani 1 1 d U . .
H28A H 1.2104 0.7983 0.5934 0.089 Uiso 1 1 calc R . .
H28B H 1.1285 0.7957 0.5203 0.089 Uiso 1 1 calc R . .
H28C H 1.1776 0.6821 0.5536 0.089 Uiso 1 1 calc R . .
C29 C 0.6562(8) 0.7022(9) 0.2744(6) 0.034(3) Uani 1 1 d U . .
H29A H 0.6117 0.7674 0.2703 0.052 Uiso 1 1 calc R . .
H29B H 0.6165 0.6349 0.2621 0.052 Uiso 1 1 calc R . .
H29C H 0.7091 0.7097 0.2376 0.052 Uiso 1 1 calc R . .
C30 C 0.7051(7) 0.6939(8) 0.3574(6) 0.019(2) Uani 1 1 d U . .
C31 C 0.7931(8) 0.6192(8) 0.3686(6) 0.027(2) Uani 1 1 d U . .
C32 C 0.8147(8) 0.5303(9) 0.3107(6) 0.033(2) Uani 1 1 d U . .
H32A H 0.8508 0.5629 0.2683 0.050 Uiso 1 1 calc R . .
H32B H 0.7508 0.4977 0.2892 0.050 Uiso 1 1 calc R . .
H32C H 0.8567 0.4722 0.3367 0.050 Uiso 1 1 calc R . .
C33 C 0.6243(8) 0.8541(8) 0.4014(6) 0.025(2) Uani 1 1 d U . .
C34 C 0.6735(8) 0.9515(8) 0.3852(6) 0.025(2) Uani 1 1 d U . .
C35 C 0.6202(9) 1.0530(10) 0.3772(8) 0.037(3) Uani 1 1 d U . .
H35A H 0.6545 1.1216 0.3713 0.044 Uiso 1 1 calc R . .
C36 C 0.5109(9) 1.0486(9) 0.3783(8) 0.039(3) Uani 1 1 d U . .
H36A H 0.4718 1.1145 0.3710 0.046 Uiso 1 1 calc R . .
C37 C 0.4639(9) 0.9472(9) 0.3901(7) 0.032(3) Uani 1 1 d U . .
C38 C 0.5207(8) 0.8479(9) 0.4011(7) 0.025(2) Uani 1 1 d U . .
C39 C 0.4595(9) 0.7417(10) 0.4142(8) 0.040(3) Uani 1 1 d U . .
C40 C 0.3797(8) 0.7510(11) 0.4695(7) 0.051(3) Uani 1 1 d U . .
H40A H 0.4109 0.7580 0.5227 0.077 Uiso 1 1 calc R . .
H40B H 0.3371 0.6843 0.4658 0.077 Uiso 1 1 calc R . .
H40C H 0.3381 0.8168 0.4566 0.077 Uiso 1 1 calc R . .
C41 C 0.4012(9) 0.7117(11) 0.3278(7) 0.061(3) Uani 1 1 d U . .
H41A H 0.3675 0.6394 0.3305 0.091 Uiso 1 1 calc R . .
H41B H 0.4511 0.7088 0.2882 0.091 Uiso 1 1 calc R . .
H41C H 0.3509 0.7694 0.3137 0.091 Uiso 1 1 calc R . .
C42 C 0.7856(8) 0.9610(9) 0.3777(6) 0.027(3) Uani 1 1 d U . .
H42A H 0.8176 0.8898 0.3967 0.033 Uiso 1 1 calc R . .
C43 C 0.8047(8) 0.9737(11) 0.2937(7) 0.070(4) Uani 1 1 d U . .
H43A H 0.7663 1.0374 0.2717 0.104 Uiso 1 1 calc R . .
H43B H 0.7833 0.9059 0.2654 0.104 Uiso 1 1 calc R . .
H43C H 0.8771 0.9860 0.2888 0.104 Uiso 1 1 calc R . .
C44 C 0.8419(10) 1.0573(10) 0.4209(9) 0.057(3) Uani 1 1 d U . .
H44A H 0.8126 1.1284 0.4027 0.086 Uiso 1 1 calc R . .
H44B H 0.9137 1.0550 0.4104 0.086 Uiso 1 1 calc R . .
H44C H 0.8353 1.0499 0.4771 0.086 Uiso 1 1 calc R . .
C45 C 0.9523(8) 0.5893(8) 0.4396(6) 0.021(2) Uani 1 1 d U . .
C46 C 0.9824(8) 0.5036(9) 0.4909(7) 0.028(2) Uani 1 1 d U . .
C47 C 1.0802(7) 0.4621(9) 0.4910(7) 0.030(2) Uani 1 1 d U . .
H47A H 1.0998 0.4010 0.5238 0.036 Uiso 1 1 calc R . .
C48 C 1.1532(9) 0.5111(11) 0.4413(8) 0.040(3) Uani 1 1 d U . .
C49 C 1.1173(9) 0.5953(10) 0.3934(8) 0.042(3) Uani 1 1 d U . .
H49A H 1.1636 0.6259 0.3594 0.050 Uiso 1 1 calc R . .
C50 C 1.0233(8) 0.6398(9) 0.3887(7) 0.027(2) Uani 1 1 d U . .
C51 C 0.9960(8) 0.7339(10) 0.3380(7) 0.038(3) Uani 1 1 d U . .
C52 C 1.0394(8) 0.8411(9) 0.3720(8) 0.042(3) Uani 1 1 d U . .
H52A H 1.0086 0.8575 0.4209 0.063 Uiso 1 1 calc R . .
H52B H 1.0249 0.9020 0.3349 0.063 Uiso 1 1 calc R . .
H52C H 1.1128 0.8333 0.3822 0.063 Uiso 1 1 calc R . .
C53 C 1.0278(10) 0.7217(12) 0.2513(8) 0.064(4) Uani 1 1 d U . .
H53A H 1.1016 0.7275 0.2507 0.097 Uiso 1 1 calc R . .
H53B H 0.9960 0.7809 0.2189 0.097 Uiso 1 1 calc R . .
H53C H 1.0056 0.6491 0.2304 0.097 Uiso 1 1 calc R . .
C54 C 0.9115(10) 0.4382(10) 0.5406(8) 0.042(3) Uani 1 1 d U . .
C55 C 0.9462(10) 0.4201(10) 0.6235(7) 0.053(3) Uani 1 1 d U . .
H55A H 0.9943 0.3581 0.6274 0.080 Uiso 1 1 calc R . .
H55B H 0.8879 0.4026 0.6534 0.080 Uiso 1 1 calc R . .
H55C H 0.9794 0.4878 0.6445 0.080 Uiso 1 1 calc R . .
C56 C 0.8908(11) 0.3266(10) 0.5020(8) 0.057(3) Uani 1 1 d U . .
H56A H 0.9547 0.2866 0.4982 0.086 Uiso 1 1 calc R . .
H56B H 0.8583 0.3380 0.4496 0.086 Uiso 1 1 calc R . .
H56C H 0.8459 0.2829 0.5332 0.086 Uiso 1 1 calc R . .
O1S O 0.2749(9) 0.2370(5) 0.5046(8) 0.181(4) Uani 1 1 d U . .
C1S C 0.2269(9) 0.1857(7) 0.4542(7) 0.071(3) Uani 1 1 d U . .
H1SA H 0.2787 0.1590 0.4198 0.085 Uiso 1 1 calc R . .
H1SB H 0.1884 0.2438 0.4239 0.085 Uiso 1 1 calc R . .
C2S C 0.1556(11) 0.0926(13) 0.4565(10) 0.127(7) Uani 1 1 d U . .
H2SA H 0.1411 0.0634 0.4037 0.191 Uiso 1 1 calc R . .
H2SB H 0.0927 0.1185 0.4773 0.191 Uiso 1 1 calc R . .
H2SC H 0.1855 0.0337 0.4902 0.191 Uiso 1 1 calc R . .
C3S C 0.2995(13) 0.1624(15) 0.5896(9) 0.150(7) Uani 1 1 d U . .
H3SA H 0.3097 0.2118 0.6357 0.180 Uiso 1 1 calc R . .
H3SB H 0.2451 0.1083 0.5982 0.180 Uiso 1 1 calc R . .
C4S C 0.3852(11) 0.1118(13) 0.5733(11) 0.122(5) Uani 1 1 d U . .
H4SA H 0.4097 0.0657 0.6177 0.182 Uiso 1 1 calc R . .
H4SB H 0.4363 0.1679 0.5630 0.182 Uiso 1 1 calc R . .
H4SC H 0.3724 0.0647 0.5270 0.182 Uiso 1 1 calc R . .
H51 H 0.901(4) 0.746(5) 0.331(4) 0.03(2) Uiso 1 1 d . . .
H14 H 0.596(4) 0.746(4) 0.703(3) 0.001(17) Uiso 1 1 d . . .
H19 H 1.132(5) 0.944(4) 0.653(3) 0.017(16) Uiso 1 1 d . . .
H54 H 0.844(4) 0.484(4) 0.541(3) 0.008(17) Uiso 1 1 d . . .
H37 H 0.387(6) 0.953(5) 0.406(4) 0.05(3) Uiso 1 1 d . . .
H11 H 0.664(4) 0.460(5) 0.501(3) 0.003(16) Uiso 1 1 d . . .
H48 H 1.221(3) 0.485(3) 0.444(2) 0.028(12) Uiso 1 1 d . . .
H7 H 0.357(3) 0.640(4) 0.673(3) 0.029(13) Uiso 1 1 d . . .
H39 H 0.500(3) 0.689(4) 0.415(3) 0.030(15) Uiso 1 1 d . . .
H23 H 0.709(3) 0.890(4) 0.644(3) 0.025(13) Uiso 1 1 d . . .

loop_
_atom_site_aniso_label
_atom_site_aniso_U_11
_atom_site_aniso_U_22
_atom_site_aniso_U_33
_atom_site_aniso_U_23
_atom_site_aniso_U_13
_atom_site_aniso_U_12
Fe1 0.0208(3) 0.0230(3) 0.0152(3) -0.0022(10) 0.0014(2) 0.0019(9)
N1 0.031(4) 0.027(5) 0.018(4) -0.006(4) -0.002(3) -0.003(4)
N2 0.038(5) 0.027(4) 0.019(4) 0.001(3) 0.002(3) -0.006(3)
N3 0.005(3) 0.019(4) 0.015(3) 0.004(3) 0.003(3) -0.003(3)
N4 0.016(4) 0.017(4) 0.022(4) -0.006(3) 0.002(3) 0.002(3)
C1 0.039(6) 0.032(5) 0.032(5) 0.010(4) 0.008(5) 0.003(4)
C2 0.023(5) 0.019(6) 0.019(5) -0.006(4) 0.012(4) 0.009(4)
C3 0.041(6) 0.025(5) 0.009(4) 0.001(4) 0.001(4) 0.001(4)
C4 0.039(6) 0.047(6) 0.019(5) -0.004(4) -0.002(4) -0.006(4)
C5 0.026(5) 0.019(6) 0.027(6) 0.008(4) 0.002(4) 0.002(4)
C6 0.025(4) 0.033(5) 0.018(5) 0.002(4) 0.001(4) -0.010(4)
C7 0.018(5) 0.029(6) 0.030(7) 0.004(4) -0.004(4) 0.003(4)
C8 0.024(5) 0.046(7) 0.030(7) 0.009(5) -0.004(4) -0.018(5)
C9 0.036(5) 0.031(6) 0.041(7) -0.006(5) -0.009(5) -0.008(4)
C10 0.031(5) 0.033(6) 0.016(6) 0.000(4) -0.004(4) -0.003(4)
C11 0.027(5) 0.030(5) 0.040(6) -0.015(4) -0.012(5) -0.017(5)
C12 0.061(7) 0.059(6) 0.039(6) -0.023(5) 0.007(5) 0.013(6)
C13 0.087(10) 0.055(7) 0.097(10) 0.012(6) 0.012(8) 0.020(7)
C14 0.021(6) 0.026(5) 0.051(7) -0.010(4) 0.025(5) -0.014(4)
C15 0.054(8) 0.046(6) 0.064(9) 0.005(6) 0.012(7) 0.004(6)
C16 0.037(7) 0.061(7) 0.032(5) -0.017(5) 0.010(5) -0.012(5)
C17 0.029(4) 0.023(4) 0.011(6) 0.006(4) -0.009(4) 0.000(3)
C18 0.027(4) 0.044(5) 0.020(6) -0.010(5) 0.000(4) -0.004(4)
C19 0.024(6) 0.050(6) 0.053(8) -0.005(6) 0.006(6) -0.014(4)
C20 0.055(6) 0.045(6) 0.038(8) -0.016(7) 0.009(7) -0.022(6)
C21 0.049(5) 0.027(5) 0.036(8) -0.010(5) 0.005(6) 0.004(4)
C22 0.032(4) 0.024(4) 0.023(6) 0.001(4) -0.014(4) 0.001(3)
C23 0.035(5) 0.032(7) 0.041(7) 0.003(6) 0.008(6) 0.005(4)
C24 0.043(7) 0.073(8) 0.097(9) 0.042(6) 0.001(6) 0.012(5)
C25 0.078(8) 0.054(7) 0.059(7) 0.000(6) 0.018(6) 0.017(6)
C26 0.019(6) 0.051(6) 0.055(7) -0.019(6) 0.002(5) -0.007(5)
C27 0.087(8) 0.094(9) 0.088(8) 0.047(7) 0.048(7) 0.044(6)
C28 0.061(7) 0.080(9) 0.039(7) -0.004(7) 0.022(6) 0.033(7)
C29 0.030(5) 0.057(7) 0.017(5) -0.008(4) 0.002(3) 0.009(5)
C30 0.008(4) 0.026(5) 0.024(5) 0.001(4) 0.000(4) -0.001(3)
C31 0.028(5) 0.029(6) 0.023(5) -0.013(4) -0.002(4) 0.006(4)
C32 0.030(5) 0.039(5) 0.029(5) -0.005(4) -0.009(4) 0.010(4)
C33 0.029(4) 0.030(5) 0.016(6) 0.010(4) 0.010(4) 0.010(3)
C34 0.035(4) 0.025(4) 0.018(6) 0.005(4) 0.014(4) 0.009(3)
C35 0.034(5) 0.036(5) 0.041(8) 0.006(6) 0.002(5) 0.003(4)
C36 0.033(5) 0.035(5) 0.048(8) 0.010(6) 0.000(6) 0.014(4)
C37 0.030(6) 0.040(5) 0.026(7) 0.016(5) 0.000(5) 0.010(4)
C38 0.027(4) 0.026(4) 0.023(6) -0.003(4) 0.006(4) 0.008(3)
C39 0.027(6) 0.027(5) 0.066(8) 0.001(6) 0.002(5) 0.001(5)
C40 0.029(6) 0.077(8) 0.047(7) 0.021(6) -0.008(5) 0.000(5)
C41 0.039(5) 0.082(7) 0.063(6) -0.028(5) 0.014(4) -0.027(4)
C42 0.037(5) 0.020(6) 0.026(6) 0.011(5) 0.007(5) 0.000(4)
C43 0.023(6) 0.148(11) 0.039(6) 0.028(7) 0.011(5) 0.016(6)
C44 0.056(7) 0.041(6) 0.076(7) -0.003(5) 0.010(6) -0.014(5)
C45 0.018(4) 0.031(6) 0.012(6) -0.012(4) -0.002(4) 0.007(4)
C46 0.030(5) 0.022(5) 0.032(6) -0.009(4) 0.007(5) 0.008(4)
C47 0.028(5) 0.037(6) 0.025(6) -0.013(4) -0.001(4) 0.014(4)
C48 0.021(5) 0.049(7) 0.052(9) -0.011(5) 0.008(5) 0.003(5)
C49 0.036(6) 0.056(8) 0.035(8) -0.008(5) 0.013(5) 0.009(5)
C50 0.021(4) 0.032(5) 0.030(6) -0.009(4) 0.007(4) -0.010(3)
C51 0.030(6) 0.054(6) 0.028(6) 0.011(4) -0.010(4) -0.009(4)
C52 0.024(6) 0.037(5) 0.064(8) 0.026(5) -0.002(5) -0.004(5)
C53 0.062(9) 0.089(9) 0.044(7) 0.016(6) 0.016(7) 0.012(7)
C54 0.046(7) 0.046(7) 0.034(6) -0.001(5) 0.011(5) 0.003(6)
C55 0.076(9) 0.054(6) 0.030(5) -0.003(4) 0.006(6) 0.024(6)
C56 0.082(8) 0.052(6) 0.039(7) 0.014(5) 0.015(6) -0.027(6)
O1S 0.203(7) 0.161(5) 0.162(8) 0.068(7) -0.096(6) -0.138(7)
C1S 0.086(6) 0.050(5) 0.072(7) 0.006(4) -0.032(5) 0.003(4)
C2S 0.108(11) 0.196(14) 0.076(11) -0.018(10) -0.006(8) -0.108(10)
C3S 0.125(12) 0.265(18) 0.065(7) 0.007(9) 0.033(7) 0.021(11)
C4S 0.081(8) 0.141(10) 0.146(13) -0.050(8) 0.023(7) -0.030(7)

loop_
_geom_bond_atom_site_label_1
_geom_bond_atom_site_label_2
_geom_bond_distance
_geom_bond_site_symmetry_2
_geom_bond_publ_flag
Fe1 N2 1.988(9) . ?
Fe1 N1 2.013(9) . ?
Fe1 N3 2.061(8) . ?
Fe1 N4 2.077(8) . ?
N1 C2 1.354(14) . ?
N1 C5 1.451(13) . ?
N2 C17 1.440(13) . ?
N2 C3 1.431(12) . ?
N3 C30 1.275(12) . ?
N3 C33 1.453(12) . ?
N4 C31 1.349(13) . ?
N4 C45 1.430(12) . ?
C1 C2 1.506(14) . ?
C2 C3 1.351(14) . ?
C3 C4 1.498(15) . ?
C5 C10 1.419(15) . ?
C5 C6 1.353(15) . ?
C6 C7 1.435(14) . ?
C6 C14 1.612(14) . ?
C7 C8 1.395(15) . ?
C8 C9 1.282(15) . ?
C9 C10 1.418(14) . ?
C10 C11 1.494(16) . ?
C11 C13 1.544(17) . ?
C11 C12 1.583(16) . ?
C14 C16 1.494(15) . ?
C14 C15 1.567(16) . ?
C17 C22 1.434(14) . ?
C17 C18 1.445(15) . ?
C18 C19 1.363(15) . ?
C18 C26 1.489(16) . ?
C19 C20 1.347(16) . ?
C20 C21 1.299(17) . ?
C21 C22 1.380(15) . ?
C22 C23 1.543(16) . ?
C23 C24 1.489(15) . ?
C23 C25 1.556(17) . ?
C26 C27 1.426(17) . ?
C26 C28 1.528(16) . ?
C29 C30 1.526(15) . ?
C30 C31 1.472(13) . ?
C31 C32 1.501(14) . ?
C33 C34 1.378(14) . ?
C33 C38 1.373(14) . ?
C34 C35 1.411(14) . ?
C34 C42 1.503(15) . ?
C35 C36 1.448(16) . ?
C36 C37 1.390(14) . ?
C37 C38 1.415(14) . ?
C38 C39 1.536(15) . ?
C39 C40 1.474(16) . ?
C39 C41 1.663(16) . ?
C42 C43 1.489(15) . ?
C42 C44 1.539(15) . ?
C45 C50 1.460(14) . ?
C45 C46 1.395(15) . ?
C46 C47 1.387(14) . ?
C46 C54 1.529(16) . ?
C47 C48 1.458(15) . ?
C48 C49 1.368(17) . ?
C49 C50 1.352(15) . ?
C50 C51 1.458(15) . ?
C51 C52 1.510(16) . ?
C51 C53 1.583(17) . ?
C54 C55 1.480(17) . ?
C54 C56 1.512(17) . ?
O1S C1S 1.206(14) . ?
O1S C3S 1.725(19) . ?
C1S C2S 1.466(16) . ?
C3S C4S 1.33(2) . ?
